data_2207902
loop_
_publ_author_name
'Cui, Jian-Zhong'
'Zhang, Hong'
'Zhang, Dan'
'Wang, Hai-Tao'
'Gao, Hong-Ling'

_publ_section_title
;
 Diethyl 2,6-dimethylpyridine-3,5-dicarboxylate
;
_journal_coeditor_code SU6246
_journal_issue 1
_journal_name_full 'Acta Crystallographica Section E'
_journal_page_first o24
_journal_page_last o25
_journal_paper_doi 10.1107/S1600536805039590
_journal_volume 62
_journal_year 2006
_chemical_formula_iupac 'C13 H17 N O4'
_chemical_formula_moiety 'C13 H17 N O4'
_chemical_formula_sum 'C13 H17 N O4'
_chemical_formula_weight 251.28
_chemical_melting_point 343
_chemical_name_systematic
;
Diethyl 2,6-dimethylpyridine-3,5-dicarboxylate
;
_space_group_IT_number 14
_symmetry_cell_setting monoclinic
_symmetry_space_group_name_Hall '-P 2ybc'
_symmetry_space_group_name_H-M 'P 1 21/c 1'
_atom_sites_solution_hydrogens geom
_atom_sites_solution_primary direct
_atom_sites_solution_secondary difmap
_cell_angle_alpha 90.00
_cell_angle_beta 90.656(9)
_cell_angle_gamma 90.00
_cell_formula_units_Z 4
_cell_length_a 4.593(2)
_cell_length_b 15.950(9)
_cell_length_c 18.795(10)
_cell_measurement_reflns_used 1328
_cell_measurement_temperature 294(2)
_cell_measurement_theta_max 23.64
_cell_measurement_theta_min 2.52
_cell_volume 1376.8(12)
_computing_cell_refinement 'SAINT (Bruker, 1997)'
_computing_data_collection 'SMART (Bruker, 1997)'
_computing_data_reduction SAINT
_computing_molecular_graphics 'SHELXTL (Bruker, 1997)'
_computing_publication_material SHELXTL
_computing_structure_refinement 'SHELXL97 (Sheldrick, 1997)'
_computing_structure_solution 'SHELXS97 (Sheldrick, 1997)'
_diffrn_ambient_temperature 294(2)
_diffrn_measured_fraction_theta_full 1.000
_diffrn_measured_fraction_theta_max 1.000
_diffrn_measurement_device_type 'Bruker SMART CCD area-detector'
_diffrn_measurement_method '\f and \w'
_diffrn_radiation_monochromator graphite
_diffrn_radiation_source 'fine-focus sealed tube'
_diffrn_radiation_type MoK\a
_diffrn_radiation_wavelength 0.71073
_diffrn_reflns_av_R_equivalents 0.0463
_diffrn_reflns_av_sigmaI/netI 0.0561
_diffrn_reflns_limit_h_max 5
_diffrn_reflns_limit_h_min -4
_diffrn_reflns_limit_k_max 12
_diffrn_reflns_limit_k_min -18
_diffrn_reflns_limit_l_max 22
_diffrn_reflns_limit_l_min -22
_diffrn_reflns_number 6854
_diffrn_reflns_theta_full 25.00
_diffrn_reflns_theta_max 25.00
_diffrn_reflns_theta_min 1.67
_diffrn_standards_decay_% 0
_diffrn_standards_number 0
_exptl_absorpt_coefficient_mu 0.090
_exptl_absorpt_correction_T_max 0.986
_exptl_absorpt_correction_T_min 0.960
_exptl_absorpt_correction_type multi-scan
_exptl_absorpt_process_details '(SADABS; Sheldrick, 1996)'
_exptl_crystal_colour colorless
_exptl_crystal_density_diffrn 1.212
_exptl_crystal_density_method 'not measured'
_exptl_crystal_description block
_exptl_crystal_F_000 536
_exptl_crystal_size_max 0.24
_exptl_crystal_size_mid 0.20
_exptl_crystal_size_min 0.16
_refine_diff_density_max 0.197
_refine_diff_density_min -0.144
_refine_ls_extinction_method none
_refine_ls_goodness_of_fit_ref 0.995
_refine_ls_hydrogen_treatment constr
_refine_ls_matrix_type full
_refine_ls_number_parameters 187
_refine_ls_number_reflns 2427
_refine_ls_number_restraints 29
_refine_ls_restrained_S_all 1.006
_refine_ls_R_factor_all 0.1259
_refine_ls_R_factor_gt 0.0485
_refine_ls_shift/su_max 0.002
_refine_ls_shift/su_mean 0.000
_refine_ls_structure_factor_coef Fsqd
_refine_ls_weighting_details 'calc w=1/[\s^2^(Fo^2^)+(0.0658P)^2^+0.2484P] where P=(Fo^2^+2Fc^2^)/3'
_refine_ls_weighting_scheme calc
_refine_ls_wR_factor_gt 0.1154
_refine_ls_wR_factor_ref 0.1551
_reflns_number_gt 1158
_reflns_number_total 2427
_reflns_threshold_expression I>2\s(I)
_cod_data_source_file su6246.cif
_cod_data_source_block I
_cod_original_cell_volume 1376.9(13)
_cod_original_sg_symbol_H-M 'P 21/c'
_cod_database_code 2207902
_cod_database_fobs_code 2207902

loop_
_symmetry_equiv_pos_site_id
_symmetry_equiv_pos_as_xyz
1 x,y,z
2 -x,1/2+y,1/2-z
3 -x,-y,-z
4 x,1/2-y,1/2+z

loop_
_atom_site_label
_atom_site_fract_x
_atom_site_fract_y
_atom_site_fract_z
_atom_site_U_iso_or_equiv
_atom_site_adp_type
_atom_site_calc_flag
_atom_site_refinement_flags
_atom_site_occupancy
_atom_site_disorder_assembly
_atom_site_disorder_group
_atom_site_type_symbol
O1 1.2765(6) 1.00909(17) 0.29361(13) 0.1091(9) Uani d . 1 . . O
O2 1.0690(5) 0.93288(15) 0.20975(12) 0.0925(8) Uani d D 1 . . O
O3 0.3313(5) 0.65999(15) 0.35320(11) 0.0827(7) Uani d . 1 . . O
O4 0.4211(4) 0.71868(12) 0.24860(11) 0.0664(6) Uani d . 1 . . O
N1 0.9495(5) 0.83212(18) 0.44323(13) 0.0661(7) Uani d . 1 . . N
C1 1.0658(6) 0.8888(2) 0.39946(17) 0.0604(8) Uani d . 1 A . C
C2 0.9964(5) 0.88958(18) 0.32672(15) 0.0529(7) Uani d . 1 . . C
C3 0.7966(5) 0.83108(18) 0.30156(14) 0.0522(7) Uani d . 1 A . C
H3 0.7449 0.8310 0.2536 0.063 Uiso calc R 1 . . H
C4 0.6733(5) 0.77302(17) 0.34672(14) 0.0500(7) Uani d . 1 . . C
C5 0.7594(6) 0.7747(2) 0.41872(15) 0.0611(8) Uani d . 1 A . C
C6 1.2721(7) 0.9495(2) 0.43497(17) 0.0836(11) Uani d . 1 . . C
H6A 1.1845 1.0041 0.4363 0.125 Uiso calc R 1 A . H
H6B 1.4497 0.9521 0.4086 0.125 Uiso calc R 1 . . H
H6C 1.3136 0.9310 0.4826 0.125 Uiso calc R 1 . . H
C7 0.6517(8) 0.7147(2) 0.47389(16) 0.0934(12) Uani d . 1 . . C
H7A 0.7351 0.7289 0.5194 0.140 Uiso calc R 1 A . H
H7B 0.7076 0.6586 0.4614 0.140 Uiso calc R 1 . . H
H7C 0.4433 0.7180 0.4763 0.140 Uiso calc R 1 . . H
C8 1.1295(7) 0.9500(2) 0.27714(18) 0.0662(8) Uani d . 1 A . C
C9 1.126(4) 0.9914(10) 0.1507(9) 0.090(6) Uani d PDU 0.39(2) A 1 C
H9A 1.2256 1.0415 0.1675 0.108 Uiso calc PR 0.39(2) A 1 H
H9B 0.9473 1.0075 0.1265 0.108 Uiso calc PR 0.39(2) A 1 H
C10 1.321(5) 0.9396(10) 0.1025(8) 0.114(6) Uani d PDU 0.39(2) A 1 C
H10A 1.4833 0.9184 0.1295 0.171 Uiso calc PR 0.39(2) A 1 H
H10B 1.3903 0.9741 0.0644 0.171 Uiso calc PR 0.39(2) A 1 H
H10C 1.2112 0.8935 0.0830 0.171 Uiso calc PR 0.39(2) A 1 H
C9' 1.229(3) 0.9867(7) 0.1600(4) 0.084(3) Uani d PDU 0.61(2) A 2 C
H9'1 1.4378 0.9824 0.1682 0.100 Uiso calc PR 0.61(2) A 2 H
H9'2 1.1710 1.0448 0.1646 0.100 Uiso calc PR 0.61(2) A 2 H
C10' 1.145(4) 0.9524(8) 0.0878(3) 0.119(4) Uani d PDU 0.61(2) A 2 C
H10D 1.2066 0.8950 0.0844 0.178 Uiso calc PR 0.61(2) A 2 H
H10E 1.2384 0.9848 0.0515 0.178 Uiso calc PR 0.61(2) A 2 H
H10F 0.9381 0.9556 0.0816 0.178 Uiso calc PR 0.61(2) A 2 H
C11 0.4586(6) 0.71134(19) 0.31846(16) 0.0554(7) Uani d . 1 A . C
C12 0.2205(6) 0.6604(2) 0.21440(16) 0.0700(9) Uani d . 1 . . C
H12A 0.0285 0.6654 0.2349 0.084 Uiso calc R 1 . . H
H12B 0.2879 0.6032 0.2208 0.084 Uiso calc R 1 . . H
C13 0.2095(10) 0.6817(3) 0.13845(18) 0.1354(18) Uani d . 1 . . C
H13A 0.1485 0.7389 0.1329 0.203 Uiso calc R 1 . . H
H13B 0.0736 0.6454 0.1144 0.203 Uiso calc R 1 . . H
H13C 0.3992 0.6747 0.1184 0.203 Uiso calc R 1 . . H

loop_
_atom_site_aniso_label
_atom_site_aniso_U_11
_atom_site_aniso_U_22
_atom_site_aniso_U_33
_atom_site_aniso_U_12
_atom_site_aniso_U_13
_atom_site_aniso_U_23
O1 0.118(2) 0.0879(19) 0.121(2) -0.0455(17) -0.0152(17) 0.0054(16)
O2 0.122(2) 0.0816(17) 0.0740(16) -0.0377(15) 0.0253(14) 0.0011(13)
O3 0.0925(16) 0.0773(16) 0.0786(15) -0.0218(13) 0.0083(12) 0.0090(13)
O4 0.0680(13) 0.0658(14) 0.0653(13) -0.0154(11) -0.0060(10) -0.0022(11)
N1 0.0579(15) 0.0766(19) 0.0637(16) 0.0063(15) -0.0078(13) -0.0050(15)
C1 0.0455(16) 0.063(2) 0.072(2) 0.0135(16) -0.0071(15) -0.0170(18)
C2 0.0418(15) 0.0491(18) 0.068(2) 0.0066(14) 0.0023(14) -0.0030(16)
C3 0.0454(15) 0.0553(18) 0.0560(17) 0.0093(15) 0.0026(13) -0.0044(15)
C4 0.0424(14) 0.0507(18) 0.0569(17) 0.0064(14) 0.0035(13) -0.0031(15)
C5 0.0544(17) 0.067(2) 0.062(2) 0.0136(17) 0.0015(15) -0.0007(17)
C6 0.069(2) 0.089(3) 0.093(2) -0.002(2) -0.0165(18) -0.032(2)
C7 0.107(3) 0.110(3) 0.063(2) -0.013(2) -0.0012(19) 0.019(2)
C8 0.0581(19) 0.056(2) 0.084(2) 0.0019(17) 0.0035(17) -0.0088(19)
C9 0.081(8) 0.092(8) 0.098(9) -0.029(7) 0.008(6) 0.008(6)
C10 0.115(9) 0.116(8) 0.112(8) 0.007(7) 0.034(7) 0.006(7)
C9' 0.090(6) 0.077(5) 0.084(5) -0.016(5) 0.019(4) 0.008(4)
C10' 0.148(8) 0.121(7) 0.088(5) -0.027(6) 0.019(5) 0.018(5)
C11 0.0520(17) 0.0531(19) 0.061(2) 0.0084(15) 0.0055(15) 0.0030(16)
C12 0.0620(18) 0.065(2) 0.083(2) -0.0094(17) -0.0056(16) -0.0150(18)
C13 0.169(4) 0.155(4) 0.081(3) -0.071(4) -0.042(3) 0.005(3)

loop_
_atom_type_symbol
_atom_type_description
_atom_type_scat_dispersion_real
_atom_type_scat_dispersion_imag
_atom_type_scat_source
C C 0.0033 0.0016
;
International Tables Vol. C, Tables 4.2.6.8 and 6.1.1.4
;
H H 0.0000 0.0000
;
International Tables Vol. C, Tables 4.2.6.8 and 6.1.1.4
;
N N 0.0061 0.0033
;
International Tables Vol. C, Tables 4.2.6.8 and 6.1.1.4
;
O O 0.0106 0.0060
;
International Tables Vol. C, Tables 4.2.6.8 and 6.1.1.4
;

loop_
_geom_angle_atom_site_label_1
_geom_angle_atom_site_label_2
_geom_angle_atom_site_label_3
_geom_angle
C8 O2 C9' 112.8(4)
C8 O2 C9 123.5(10)
C9' O2 C9 19.9(9)
C11 O4 C12 117.1(2)
C1 N1 C5 120.8(3)
N1 C1 C2 121.2(3)
N1 C1 C6 114.6(3)
C2 C1 C6 124.2(3)
C3 C2 C1 118.0(3)
C3 C2 C8 120.0(3)
C1 C2 C8 122.0(3)
C4 C3 C2 121.0(3)
C4 C3 H3 119.5
C2 C3 H3 119.5
C3 C4 C5 117.8(3)
C3 C4 C11 119.9(3)
C5 C4 C11 122.3(3)
N1 C5 C4 121.2(3)
N1 C5 C7 114.6(3)
C4 C5 C7 124.2(3)
C1 C6 H6A 109.5
C1 C6 H6B 109.5
H6A C6 H6B 109.5
C1 C6 H6C 109.5
H6A C6 H6C 109.5
H6B C6 H6C 109.5
C5 C7 H7A 109.5
C5 C7 H7B 109.5
H7A C7 H7B 109.5
C5 C7 H7C 109.5
H7A C7 H7C 109.5
H7B C7 H7C 109.5
O1 C8 O2 121.4(3)
O1 C8 C2 125.9(3)
O2 C8 C2 112.7(3)
O2 C9 C10 102.4(8)
O2 C9 H9A 111.3
C10 C9 H9A 111.3
O2 C9 H9B 111.3
C10 C9 H9B 111.3
H9A C9 H9B 109.2
O2 C9' C10' 103.6(6)
O2 C9' H9'1 111.0
C10' C9' H9'1 111.0
O2 C9' H9'2 111.0
C10' C9' H9'2 111.0
H9'1 C9' H9'2 109.0
C9' C10' H10D 109.5
C9' C10' H10E 109.5
H10D C10' H10E 109.5
C9' C10' H10F 109.5
H10D C10' H10F 109.5
H10E C10' H10F 109.5
O3 C11 O4 122.6(3)
O3 C11 C4 125.5(3)
O4 C11 C4 111.9(3)
O4 C12 C13 107.3(3)
O4 C12 H12A 110.3
C13 C12 H12A 110.3
O4 C12 H12B 110.3
C13 C12 H12B 110.3
H12A C12 H12B 108.5
C12 C13 H13A 109.5
C12 C13 H13B 109.5
H13A C13 H13B 109.5
C12 C13 H13C 109.5
H13A C13 H13C 109.5
H13B C13 H13C 109.5

loop_
_geom_bond_atom_site_label_1
_geom_bond_atom_site_label_2
_geom_bond_distance
O1 C8 1.198(3)
O2 C8 1.322(3)
O2 C9' 1.473(7)
O2 C9 1.476(9)
O3 C11 1.203(3)
O4 C11 1.328(3)
O4 C12 1.454(3)
N1 C1 1.338(4)
N1 C5 1.344(4)
C1 C2 1.400(4)
C1 C6 1.505(4)
C2 C3 1.388(4)
C2 C8 1.478(4)
C3 C4 1.382(4)
C3 H3 0.9300
C4 C5 1.406(4)
C4 C11 1.487(4)
C5 C7 1.499(4)
C6 H6A 0.9600
C6 H6B 0.9600
C6 H6C 0.9600
C7 H7A 0.9600
C7 H7B 0.9600
C7 H7C 0.9600
C9 C10 1.525(10)
C9 H9A 0.9700
C9 H9B 0.9700
C10 H10A 0.9600
C10 H10B 0.9600
C10 H10C 0.9600
C9' C10' 1.508(8)
C9' H9'1 0.9700
C9' H9'2 0.9700
C10' H10D 0.9600
C10' H10E 0.9600
C10' H10F 0.9600
C12 C13 1.468(4)
C12 H12A 0.9700
C12 H12B 0.9700
C13 H13A 0.9600
C13 H13B 0.9600
C13 H13C 0.9600

loop_
_geom_hbond_atom_site_label_D
_geom_hbond_atom_site_label_H
_geom_hbond_atom_site_label_A
_geom_hbond_site_symmetry_A
_geom_hbond_distance_DH
_geom_hbond_distance_HA
_geom_hbond_distance_DA
_geom_hbond_angle_DHA
_geom_hbond_publ_flag
C12 H12B O1 2_745 0.97 2.52 3.346(4) 143 yes

loop_
_geom_torsion_atom_site_label_1
_geom_torsion_atom_site_label_2
_geom_torsion_atom_site_label_3
_geom_torsion_atom_site_label_4
_geom_torsion
_geom_torsion_publ_flag
C5 N1 C1 C2 -0.8(4) ?
C5 N1 C1 C6 179.3(2) ?
N1 C1 C2 C3 1.8(4) ?
C6 C1 C2 C3 -178.4(3) ?
N1 C1 C2 C8 -178.1(3) ?
C6 C1 C2 C8 1.8(4) ?
C1 C2 C3 C4 -1.0(4) ?
C8 C2 C3 C4 178.8(2) ?
C2 C3 C4 C5 -0.7(4) ?
C2 C3 C4 C11 179.7(2) ?
C1 N1 C5 C4 -1.0(4) ?
C1 N1 C5 C7 179.1(3) ?
C3 C4 C5 N1 1.7(4) ?
C11 C4 C5 N1 -178.6(2) ?
C3 C4 C5 C7 -178.4(3) ?
C11 C4 C5 C7 1.2(4) ?
C9' O2 C8 O1 7.2(8) ?
C9 O2 C8 O1 -11.8(9) ?
C9' O2 C8 C2 -173.1(7) ?
C9 O2 C8 C2 167.9(8) ?
C3 C2 C8 O1 170.6(3) ?
C1 C2 C8 O1 -9.6(5) ?
C3 C2 C8 O2 -9.1(4) ?
C1 C2 C8 O2 170.7(3) ?
C8 O2 C9 C10 123.2(17) yes
C9' O2 C9 C10 61(2) ?
C8 O2 C9' C10' 176.0(12) ?
C9 O2 C9' C10' -57(2) ?
C12 O4 C11 O3 -1.1(4) ?
C12 O4 C11 C4 178.7(2) ?
C3 C4 C11 O3 -177.5(3) ?
C5 C4 C11 O3 2.9(4) ?
C3 C4 C11 O4 2.8(3) ?
C5 C4 C11 O4 -176.9(2) ?
C11 O4 C12 C13 178.7(3) yes
